data_4308762
loop_
_publ_author_name
'Yong-Yue Lin'
'Siu-Wai Lai'
'Chi-Ming Che'
'Wen-Fu Fu'
'Zhong-Yuan Zhou'
'Nianyong Zhu'

_publ_section_title
;
Structural Variations and Spectroscopic Properties of Luminescent Mono- and
Multinuclear Silver(I) and Copper(I) Complexes Bearing Phosphine and
Cyanide Ligands
;
_journal_name_full 'Inorganic Chemistry'
_journal_page_first 1511
_journal_page_last 1524
_journal_paper_doi 10.1021/ic048876k
_journal_volume 44
_journal_year 2005
_chemical_formula_sum 'C56 H100 Ag4 N4 O2 P4'
_chemical_formula_weight 1416.76
_chemical_name_systematic
; 
 ? 
;
_space_group_IT_number 14
_symmetry_cell_setting monoclinic
_symmetry_space_group_name_Hall '-P 2yn'
_symmetry_space_group_name_H-M 'P 1 21/n 1'
_atom_sites_solution_hydrogens geom
_atom_sites_solution_primary direct
_atom_sites_solution_secondary difmap
_audit_creation_method SHELXL-97
_cell_angle_alpha 90.00
_cell_angle_beta 90.929(4)
_cell_angle_gamma 90.00
_cell_formula_units_Z 2
_cell_length_a 12.027(3)
_cell_length_b 16.765(4)
_cell_length_c 15.996(4)
_cell_measurement_reflns_used 3243
_cell_measurement_temperature 294(2)
_cell_measurement_theta_max 27.5
_cell_measurement_theta_min 1
_cell_volume 3224.9(14)
_computing_cell_refinement 'Bruker SMART'
_computing_data_collection 'Bruker SMART'
_computing_data_reduction 'Bruker SHELXTL'
_computing_molecular_graphics 'Bruker SHELXTL'
_computing_publication_material 'Bruker SHELXTL'
_computing_structure_refinement 'SHELXL-97 (Sheldrick, 1997)'
_computing_structure_solution 'SHELXS-97 (Sheldrick, 1990)'
_diffrn_ambient_temperature 294(2)
_diffrn_measured_fraction_theta_full 0.996
_diffrn_measured_fraction_theta_max 0.996
_diffrn_measurement_device_type 'CCD area detector'
_diffrn_measurement_method 'phi and omega scans'
_diffrn_radiation_monochromator graphite
_diffrn_radiation_source 'fine-focus sealed tube'
_diffrn_radiation_type MoK\a
_diffrn_radiation_wavelength 0.71073
_diffrn_reflns_av_R_equivalents 0.0601
_diffrn_reflns_av_sigmaI/netI 0.0849
_diffrn_reflns_limit_h_max 15
_diffrn_reflns_limit_h_min -15
_diffrn_reflns_limit_k_max 21
_diffrn_reflns_limit_k_min -17
_diffrn_reflns_limit_l_max 20
_diffrn_reflns_limit_l_min -14
_diffrn_reflns_number 21391
_diffrn_reflns_theta_full 27.56
_diffrn_reflns_theta_max 27.56
_diffrn_reflns_theta_min 2.14
_exptl_absorpt_coefficient_mu 1.335
_exptl_absorpt_correction_T_max 0.8562
_exptl_absorpt_correction_T_min 0.7761
_exptl_absorpt_correction_type 'multi scans'
_exptl_absorpt_process_details 'SADABS; Sheldrick 1996'
_exptl_crystal_colour colorless
_exptl_crystal_density_diffrn 1.459
_exptl_crystal_density_method 'not measured'
_exptl_crystal_description PRISM
_exptl_crystal_F_000 1456
_exptl_crystal_size_max 0.20
_exptl_crystal_size_mid 0.14
_exptl_crystal_size_min 0.12
_refine_diff_density_max 0.912
_refine_diff_density_min -0.905
_refine_diff_density_rms 0.103
_refine_ls_extinction_method none
_refine_ls_goodness_of_fit_ref 1.051
_refine_ls_hydrogen_treatment mixed
_refine_ls_matrix_type full
_refine_ls_number_parameters 319
_refine_ls_number_reflns 7419
_refine_ls_number_restraints 1
_refine_ls_restrained_S_all 1.052
_refine_ls_R_factor_all 0.0982
_refine_ls_R_factor_gt 0.0504
_refine_ls_shift/su_max 0.009
_refine_ls_shift/su_mean 0.000
_refine_ls_structure_factor_coef Fsqd
_refine_ls_weighting_details 'calc w=1/[\s^2^(Fo^2^)+(0.0400P)^2^+0.0000P] where P=(Fo^2^+2Fc^2^)/3'
_refine_ls_weighting_scheme calc
_refine_ls_wR_factor_gt 0.1076
_refine_ls_wR_factor_ref 0.1187
_reflns_number_gt 4017
_reflns_number_total 7419
_reflns_threshold_expression >2sigma(I)
_cod_data_source_file ic048876ksi20040816_075836_3.cif
_cod_data_source_block p60_Cpd3a
_cod_depositor_comments
;
The following automatic conversions were performed:
'_symmetry_cell_setting' value 'Monoclinic' changed to 'monoclinic'
according to '/home/saulius/struct/CIF-dictionaries/cif_core.dic'
dictionary named 'cif_core.dic' version 2.4.1 from 2010-06-29.

Automatic conversion script
Id: cif_fix_enum 1527 2010-12-29 10:47:43Z saulius 
;
_cod_original_cell_volume 3224.9(13)
_cod_database_code 4308762

loop_
_symmetry_equiv_pos_as_xyz
'x, y, z'
'-x+1/2, y+1/2, -z+1/2'
'-x, -y, -z'
'x-1/2, -y-1/2, z-1/2'

loop_
_atom_site_label
_atom_site_type_symbol
_atom_site_fract_x
_atom_site_fract_y
_atom_site_fract_z
_atom_site_U_iso_or_equiv
_atom_site_adp_type
_atom_site_occupancy
_atom_site_symmetry_multiplicity
_atom_site_calc_flag
_atom_site_refinement_flags
_atom_site_disorder_assembly
_atom_site_disorder_group
Ag1 Ag 0.40791(2) 0.039967(17) 0.53938(2) 0.04184(9) Uani 1 1 d . . .
Ag2 Ag 0.10435(4) -0.07621(3) 0.31793(3) 0.09887(18) Uani 1 1 d . . .
P1 P 0.50983(8) -0.16529(5) 0.50258(6) 0.0311(2) Uani 1 1 d . . .
P2 P 0.37511(8) -0.07123(6) 0.63099(6) 0.0318(2) Uani 1 1 d . . .
N1 N 0.2943(3) 0.0194(2) 0.4125(2) 0.0693(13) Uani 1 1 d . . .
N2 N -0.0891(5) -0.1748(4) 0.2292(5) 0.170(3) Uani 1 1 d . . .
C1 C 0.3868(3) -0.2033(2) 0.4458(2) 0.0339(10) Uani 1 1 d . . .
H1A H 0.3341 -0.1597 0.4457 0.041 Uiso 1 1 d . . .
C2 C 0.4112(4) -0.2172(2) 0.3521(3) 0.0508(12) Uani 1 1 d . . .
H2A H 0.4605 -0.2618 0.3498 0.061 Uiso 1 1 d . . .
H2B H 0.4519 -0.1742 0.3245 0.061 Uiso 1 1 d . . .
C3 C 0.3065(4) -0.2408(3) 0.3037(3) 0.0720(16) Uani 1 1 d . . .
H3A H 0.2664 -0.1928 0.2972 0.120 Uiso 1 1 d . . .
H3B H 0.3335 -0.2466 0.2476 0.144 Uiso 1 1 d . . .
C4 C 0.2485(5) -0.3115(4) 0.3410(4) 0.096(2) Uani 1 1 d . . .
H4A H 0.1784 -0.3306 0.3210 0.115 Uiso 1 1 d . . .
H4B H 0.2947 -0.3592 0.3442 0.115 Uiso 1 1 d . . .
C5 C 0.2260(4) -0.2988(3) 0.4341(4) 0.0818(17) Uani 1 1 d . . .
H5A H 0.1709 -0.2577 0.4448 0.098 Uiso 1 1 d . . .
H5B H 0.2036 -0.3502 0.4542 0.098 Uiso 1 1 d . . .
C6 C 0.3326(4) -0.2774(2) 0.4826(3) 0.0533(13) Uani 1 1 d . . .
H6B H 0.3127 -0.2663 0.5398 0.064 Uiso 1 1 d . . .
H6A H 0.3841 -0.3203 0.4822 0.064 Uiso 1 1 d . . .
C7 C 0.6151(3) -0.2459(2) 0.4978(2) 0.0407(11) Uani 1 1 d . . .
H7A H 0.5764 -0.2962 0.4858 0.049 Uiso 1 1 calc R . .
C8 C 0.6932(4) -0.2286(3) 0.4258(3) 0.0591(14) Uani 1 1 d . . .
H8A H 0.6599 -0.2189 0.3713 0.071 Uiso 1 1 d . . .
H8B H 0.7297 -0.1793 0.4351 0.071 Uiso 1 1 d . . .
C9 C 0.7803(4) -0.2937(3) 0.4150(3) 0.0748(16) Uani 1 1 d . . .
H9A H 0.7382 -0.3404 0.4007 0.090 Uiso 1 1 d . . .
H9B H 0.8367 -0.2749 0.3780 0.090 Uiso 1 1 d . . .
C10 C 0.8436(4) -0.3053(4) 0.4940(4) 0.102(2) Uani 1 1 d . . .
H10A H 0.9027 -0.3412 0.4781 0.123 Uiso 1 1 d . . .
H10A H 0.8964 -0.2653 0.5110 0.123 Uiso 1 1 d . . .
C11 C 0.7713(5) -0.3233(3) 0.5669(4) 0.100(2) Uani 1 1 d . . .
H11A H 0.7234 -0.3693 0.5663 0.120 Uiso 1 1 d . . .
H11B H 0.8271 -0.3276 0.6087 0.120 Uiso 1 1 d . . .
C12 C 0.6826(4) -0.2564(3) 0.5785(3) 0.0677(15) Uani 1 1 d . . .
H12A H 0.6254 -0.2814 0.6090 0.081 Uiso 1 1 d . . .
H12B H 0.7173 -0.2049 0.5901 0.081 Uiso 1 1 d . . .
C13 C 0.3967(3) -0.0499(2) 0.7429(2) 0.0371(10) Uani 1 1 d . . .
H13A H 0.3827 -0.0981 0.7724 0.045 Uiso 1 1 d . . .
C14 C 0.5169(3) -0.0274(2) 0.7635(3) 0.0509(12) Uani 1 1 d . . .
H14A H 0.5636 -0.0725 0.7543 0.061 Uiso 1 1 d . . .
H14B H 0.5414 0.0129 0.7236 0.061 Uiso 1 1 d . . .
C15 C 0.5323(4) -0.0071(3) 0.8563(3) 0.0650(14) Uani 1 1 d . . .
H15A H 0.5274 -0.0592 0.8766 0.078 Uiso 1 1 d . . .
H15B H 0.6121 0.0063 0.8572 0.078 Uiso 1 1 d . . .
C16 C 0.4576(4) 0.0592(3) 0.8821(3) 0.0726(16) Uani 1 1 d . . .
H16B H 0.4661 0.1079 0.8521 0.087 Uiso 1 1 d . . .
H16A H 0.4690 0.0736 0.9402 0.087 Uiso 1 1 d . . .
C17 C 0.3367(4) 0.0401(3) 0.8613(3) 0.0778(16) Uani 1 1 d . . .
H17A H 0.2869 0.0755 0.8911 0.093 Uiso 1 1 d . . .
H17B H 0.3002 -0.0024 0.8908 0.093 Uiso 1 1 d . . .
C18 C 0.3201(4) 0.0186(3) 0.7704(3) 0.0615(14) Uani 1 1 d . . .
H18B H 0.3411 0.0618 0.7334 0.074 Uiso 1 1 d . . .
H18A H 0.2462 0.0002 0.7631 0.074 Uiso 1 1 d . . .
C19 C 0.2340(3) -0.1126(2) 0.6173(2) 0.0345(10) Uani 1 1 d . . .
H19A H 0.2368 -0.1446 0.5675 0.041 Uiso 1 1 d . . .
C20 C 0.1970(3) -0.1716(2) 0.6845(3) 0.0471(12) Uani 1 1 d . . .
H20B H 0.2466 -0.2161 0.6949 0.056 Uiso 1 1 d . . .
H20A H 0.1817 -0.1417 0.7334 0.056 Uiso 1 1 d . . .
C21 C 0.0859(4) -0.2093(3) 0.6596(3) 0.0599(14) Uani 1 1 d . . .
H21B H 0.0705 -0.2456 0.7041 0.072 Uiso 1 1 d . . .
H21A H 0.0985 -0.2414 0.6111 0.072 Uiso 1 1 d . . .
C22 C -0.0012(4) -0.1463(3) 0.6426(3) 0.0645(15) Uani 1 1 d . . .
H22B H -0.067(3) -0.163(2) 0.624(2) 0.047(11) Uiso 1 1 d . . .
H22A H -0.025(3) -0.1142(19) 0.693(2) 0.038(10) Uiso 1 1 d . . .
C23 C 0.0361(4) -0.0893(3) 0.5749(3) 0.0608(15) Uani 1 1 d . . .
H23A H -0.011(4) -0.063(3) 0.562(3) 0.073 Uiso 1 1 d . . .
H23B H 0.045(3) -0.117(2) 0.512(3) 0.073 Uiso 1 1 d . . .
C24 C 0.1442(3) -0.0502(2) 0.6002(3) 0.0482(12) Uani 1 1 d . . .
H24B H 0.1345 -0.0199 0.6499 0.058 Uiso 1 1 d . . .
H24A H 0.1673 -0.0160 0.5550 0.058 Uiso 1 1 d . . .
C25 C 0.2304(4) -0.0116(3) 0.3745(3) 0.0678(15) Uani 1 1 d . . .
C26 C -0.0196(5) -0.1400(4) 0.2622(5) 0.124(3) Uani 1 1 d . . .
C27 C 0.4676(3) -0.1572(2) 0.6116(2) 0.0335(9) Uani 1 1 d . . .
H27B H 0.4357 -0.2016 0.6404 0.040 Uiso 1 1 d . . .
H27A H 0.5332 -0.1442 0.6438 0.040 Uiso 1 1 d . . .
C28 C -0.0144(10) -0.0082(7) 0.0402(5) 0.218(5) Uiso 1 1 d D . .
H28A H 0.0587 -0.0159 0.0185 0.261 Uiso 1 1 d R . .
H28B H -0.0620 0.0170 -0.0007 0.261 Uiso 1 1 d R . .
H28C H -0.0458 -0.0559 0.0632 0.261 Uiso 1 1 d R . .
O1 O -0.0131(6) 0.0331(4) 0.1221(4) 0.248 Uiso 1 1 d D . .
H1B H -0.0471 0.0702 0.1473 0.050 Uiso 1 1 d R . .

loop_
_atom_site_aniso_label
_atom_site_aniso_U_11
_atom_site_aniso_U_22
_atom_site_aniso_U_33
_atom_site_aniso_U_23
_atom_site_aniso_U_13
_atom_site_aniso_U_12
Ag1 0.04168(16) 0.03171(15) 0.05257(19) 0.00615(15) 0.01441(14) 0.00194(14)
Ag2 0.0685(3) 0.0942(3) 0.1334(4) -0.0474(3) -0.0153(3) 0.0023(2)
P1 0.0332(5) 0.0284(5) 0.0317(5) -0.0004(4) 0.0001(4) 0.0021(4)
P2 0.0327(5) 0.0306(5) 0.0323(5) -0.0010(4) 0.0031(5) -0.0004(4)
N1 0.057(2) 0.090(3) 0.060(3) -0.002(2) -0.010(2) -0.006(2)
N2 0.096(4) 0.160(5) 0.254(7) -0.129(5) -0.028(5) -0.007(4)
C1 0.034(2) 0.034(2) 0.033(2) -0.0011(17) -0.0045(18) 0.0024(16)
C2 0.053(3) 0.062(3) 0.038(2) -0.005(2) -0.003(2) 0.000(2)
C3 0.065(3) 0.109(4) 0.041(3) -0.014(3) -0.013(3) 0.008(3)
C4 0.087(4) 0.123(5) 0.078(4) -0.035(4) -0.022(3) -0.040(4)
C5 0.076(3) 0.089(4) 0.081(4) -0.017(3) -0.002(3) -0.037(3)
C6 0.059(3) 0.044(2) 0.057(3) -0.003(2) 0.003(2) -0.016(2)
C7 0.044(2) 0.032(2) 0.046(2) -0.0069(19) -0.010(2) 0.0097(17)
C8 0.054(3) 0.067(3) 0.057(3) -0.005(2) 0.012(2) 0.018(2)
C9 0.060(3) 0.094(4) 0.071(4) -0.023(3) -0.001(3) 0.032(3)
C10 0.070(3) 0.142(5) 0.094(4) -0.061(4) -0.024(3) 0.067(3)
C11 0.111(4) 0.110(4) 0.077(4) -0.016(3) -0.038(4) 0.078(3)
C12 0.069(3) 0.071(3) 0.063(3) -0.004(3) -0.010(3) 0.032(3)
C13 0.050(2) 0.028(2) 0.033(2) 0.0003(17) 0.0058(19) -0.0059(17)
C14 0.041(2) 0.056(3) 0.055(3) -0.008(2) -0.008(2) 0.000(2)
C15 0.067(3) 0.064(3) 0.063(3) -0.012(3) -0.020(3) -0.001(3)
C16 0.084(4) 0.068(3) 0.065(3) -0.031(3) -0.010(3) -0.010(3)
C17 0.075(3) 0.097(4) 0.062(3) -0.045(3) 0.006(3) 0.006(3)
C18 0.047(3) 0.078(3) 0.060(3) -0.025(3) -0.001(2) 0.007(2)
C19 0.036(2) 0.037(2) 0.031(2) -0.0025(17) 0.0059(18) -0.0039(17)
C20 0.049(2) 0.046(2) 0.046(3) 0.007(2) 0.007(2) -0.006(2)
C21 0.060(3) 0.062(3) 0.059(3) 0.004(2) 0.011(3) -0.023(2)
C22 0.036(3) 0.098(4) 0.060(3) -0.012(3) -0.001(2) -0.018(3)
C23 0.042(3) 0.082(4) 0.058(3) 0.004(3) 0.000(2) 0.000(2)
C24 0.035(2) 0.058(3) 0.051(3) 0.012(2) 0.004(2) 0.002(2)
C25 0.054(3) 0.082(4) 0.067(4) 0.003(3) -0.010(3) 0.003(3)
C26 0.075(4) 0.119(5) 0.176(7) -0.082(5) -0.019(5) 0.007(4)
C27 0.037(2) 0.032(2) 0.032(2) 0.0003(17) -0.0024(18) -0.0016(16)

loop_
_atom_type_symbol
_atom_type_description
_atom_type_scat_dispersion_real
_atom_type_scat_dispersion_imag
_atom_type_scat_source
C C 0.0033 0.0016 'International Tables Vol C Tables 4.2.6.8 and 6.1.1.4'
H H 0.0000 0.0000 'International Tables Vol C Tables 4.2.6.8 and 6.1.1.4'
N N 0.0061 0.0033 'International Tables Vol C Tables 4.2.6.8 and 6.1.1.4'
P P 0.1023 0.0942 'International Tables Vol C Tables 4.2.6.8 and 6.1.1.4'
Ag Ag -0.8971 1.1015 'International Tables Vol C Tables 4.2.6.8 and 6.1.1.4'
O O 0.0106 0.0060 'International Tables Vol C Tables 4.2.6.8 and 6.1.1.4'

loop_
_geom_angle_atom_site_label_1
_geom_angle_atom_site_label_2
_geom_angle_atom_site_label_3
_geom_angle
_geom_angle_site_symmetry_1
_geom_angle_site_symmetry_3
_geom_angle_publ_flag
P2 Ag1 P1 155.80(4) . 3_656 ?
P2 Ag1 N1 107.45(10) . . ?
P1 Ag1 N1 96.75(10) 3_656 . ?
P2 Ag1 Ag1 92.33(3) . 3_656 ?
P1 Ag1 Ag1 87.83(3) 3_656 3_656 ?
N1 Ag1 Ag1 89.70(10) . 3_656 ?
C26 Ag2 C25 179.9(3) . . ?
C27 P1 C1 105.25(17) . . ?
C27 P1 C7 107.09(17) . . ?
C1 P1 C7 105.78(17) . . ?
C27 P1 Ag1 108.70(11) . 3_656 ?
C1 P1 Ag1 119.54(12) . 3_656 ?
C7 P1 Ag1 109.80(13) . 3_656 ?
C13 P2 C19 107.72(17) . . ?
C13 P2 C27 103.82(17) . . ?
C19 P2 C27 103.99(16) . . ?
C13 P2 Ag1 114.81(11) . . ?
C19 P2 Ag1 112.24(12) . . ?
C27 P2 Ag1 113.34(12) . . ?
C25 N1 Ag1 153.8(4) . . ?
C6 C1 C2 109.8(3) . . ?
C6 C1 P1 115.9(3) . . ?
C2 C1 P1 111.5(3) . . ?
C6 C1 H1A 109.4 . . ?
C2 C1 H1A 104.3 . . ?
P1 C1 H1A 105.2 . . ?
C3 C2 C1 111.3(3) . . ?
C3 C2 H2A 106.6 . . ?
C1 C2 H2A 106.5 . . ?
C3 C2 H2B 112.2 . . ?
C1 C2 H2B 115.4 . . ?
H2A C2 H2B 104.1 . . ?
C4 C3 C2 112.8(4) . . ?
C4 C3 H3A 118.5 . . ?
C2 C3 H3A 104.7 . . ?
C4 C3 H3B 117.0 . . ?
C2 C3 H3B 102.2 . . ?
H3A C3 H3B 99.4 . . ?
C3 C4 C5 111.5(4) . . ?
C3 C4 H4A 123.0 . . ?
C5 C4 H4A 101.8 . . ?
C3 C4 H4B 113.6 . . ?
C5 C4 H4B 100.0 . . ?
H4A C4 H4B 104.1 . . ?
C4 C5 C6 111.4(4) . . ?
C4 C5 H5A 113.7 . . ?
C6 C5 H5A 108.2 . . ?
C4 C5 H5B 104.8 . . ?
C6 C5 H5B 106.1 . . ?
H5A C5 H5B 112.4 . . ?
C1 C6 C5 110.8(4) . . ?
C1 C6 H6B 108.7 . . ?
C5 C6 H6B 107.8 . . ?
C1 C6 H6A 109.4 . . ?
C5 C6 H6A 111.2 . . ?
H6B C6 H6A 108.8 . . ?
C12 C7 C8 109.6(3) . . ?
C12 C7 P1 113.8(3) . . ?
C8 C7 P1 108.7(3) . . ?
C12 C7 H7A 108.2 . . ?
C8 C7 H7A 108.2 . . ?
P1 C7 H7A 108.2 . . ?
C9 C8 C7 112.5(4) . . ?
C9 C8 H8A 107.1 . . ?
C7 C8 H8A 117.5 . . ?
C9 C8 H8B 108.9 . . ?
C7 C8 H8B 109.7 . . ?
H8A C8 H8B 100.3 . . ?
C10 C9 C8 110.0(4) . . ?
C10 C9 H9A 111.1 . . ?
C8 C9 H9A 104.4 . . ?
C10 C9 H9B 102.1 . . ?
C8 C9 H9B 109.1 . . ?
H9A C9 H9B 120.0 . . ?
C9 C10 C11 113.3(4) . . ?
C9 C10 H10A 103.2 . . ?
C11 C10 H10A 121.2 . . ?
C9 C10 H10A 118.7 . . ?
C11 C10 H10A 108.1 . . ?
H10A C10 H10A 91.3 . . ?
C10 C11 C12 110.8(5) . . ?
C10 C11 H11A 120.6 . . ?
C12 C11 H11A 99.5 . . ?
C10 C11 H11B 98.8 . . ?
C12 C11 H11B 116.8 . . ?
H11A C11 H11B 111.4 . . ?
C7 C12 C11 109.7(4) . . ?
C7 C12 H12A 96.1 . . ?
C11 C12 H12A 104.3 . . ?
C7 C12 H12B 106.2 . . ?
C11 C12 H12B 111.5 . . ?
H12A C12 H12B 127.3 . . ?
C14 C13 C18 108.8(3) . . ?
C14 C13 P2 112.2(3) . . ?
C18 C13 P2 110.3(3) . . ?
C14 C13 H13A 106.1 . . ?
C18 C13 H13A 112.3 . . ?
P2 C13 H13A 107.2 . . ?
C13 C14 C15 111.4(4) . . ?
C13 C14 H14A 109.2 . . ?
C15 C14 H14A 105.3 . . ?
C13 C14 H14B 108.8 . . ?
C15 C14 H14B 116.6 . . ?
H14A C14 H14B 105.2 . . ?
C16 C15 C14 111.7(4) . . ?
C16 C15 H15A 124.0 . . ?
C14 C15 H15A 97.0 . . ?
C16 C15 H15B 114.7 . . ?
C14 C15 H15B 99.6 . . ?
H15A C15 H15B 106.0 . . ?
C15 C16 C17 111.1(4) . . ?
C15 C16 H16B 115.4 . . ?
C17 C16 H16B 100.4 . . ?
C15 C16 H16A 112.0 . . ?
C17 C16 H16A 112.5 . . ?
H16B C16 H16A 104.9 . . ?
C18 C17 C16 111.8(4) . . ?
C18 C17 H17A 123.0 . . ?
C16 C17 H17A 111.0 . . ?
C18 C17 H17B 103.9 . . ?
C16 C17 H17B 119.4 . . ?
H17A C17 H17B 85.6 . . ?
C17 C18 C13 112.5(4) . . ?
C17 C18 H18B 112.2 . . ?
C13 C18 H18B 102.7 . . ?
C17 C18 H18A 107.8 . . ?
C13 C18 H18A 106.6 . . ?
H18B C18 H18A 114.9 . . ?
C24 C19 C20 110.8(3) . . ?
C24 C19 P2 114.3(3) . . ?
C20 C19 P2 115.9(3) . . ?
C24 C19 H19A 105.6 . . ?
C20 C19 H19A 103.7 . . ?
P2 C19 H19A 105.3 . . ?
C21 C20 C19 110.3(3) . . ?
C21 C20 H20B 105.2 . . ?
C19 C20 H20B 115.6 . . ?
C21 C20 H20A 104.7 . . ?
C19 C20 H20A 107.4 . . ?
H20B C20 H20A 113.1 . . ?
C22 C21 C20 111.1(4) . . ?
C22 C21 H21B 115.9 . . ?
C20 C21 H21B 104.4 . . ?
C22 C21 H21A 111.4 . . ?
C20 C21 H21A 107.2 . . ?
H21B C21 H21A 106.2 . . ?
C21 C22 C23 110.9(4) . . ?
C21 C22 H22B 117(2) . . ?
C23 C22 H22B 103(2) . . ?
C21 C22 H22A 116(2) . . ?
C23 C22 H22A 108.7(19) . . ?
H22B C22 H22A 100(3) . . ?
C24 C23 C22 110.3(4) . . ?
C24 C23 H23A 117(4) . . ?
C22 C23 H23A 110(4) . . ?
C24 C23 H23B 109(2) . . ?
C22 C23 H23B 115(2) . . ?
H23A C23 H23B 95(4) . . ?
C23 C24 C19 110.8(3) . . ?
C23 C24 H24B 109.9 . . ?
C19 C24 H24B 108.2 . . ?
C23 C24 H24A 108.4 . . ?
C19 C24 H24A 109.2 . . ?
H24B C24 H24A 110.4 . . ?
N1 C25 Ag2 172.5(5) . . ?
N2 C26 Ag2 178.4(8) . . ?
P1 C27 P2 113.26(19) . . ?
P1 C27 H27B 121.2 . . ?
P2 C27 H27B 106.2 . . ?
P1 C27 H27A 106.9 . . ?
P2 C27 H27A 103.0 . . ?
H27B C27 H27A 104.5 . . ?
C28 C28 O1 137.7(13) 3 . ?
C28 C28 H28A 55.7 3 . ?
O1 C28 H28A 112.7 . . ?
C28 C28 H28B 55.1 3 . ?
O1 C28 H28B 113.2 . . ?
H28A C28 H28B 110.6 . . ?
C28 C28 H28C 129.4 3 . ?
O1 C28 H28C 92.9 . . ?
H28A C28 H28C 113.2 . . ?
H28B C28 H28C 113.2 . . ?
C28 O1 H1B 139.8 . . ?

loop_
_geom_bond_atom_site_label_1
_geom_bond_atom_site_label_2
_geom_bond_distance
_geom_bond_site_symmetry_2
_geom_bond_publ_flag
Ag1 P2 2.4076(11) . ?
Ag1 P1 2.4219(10) 3_656 ?
Ag1 N1 2.452(4) . ?
Ag1 Ag1 2.8949(7) 3_656 ?
Ag2 C26 2.029(6) . ?
Ag2 C25 2.060(5) . ?
P1 C27 1.829(4) . ?
P1 C1 1.837(4) . ?
P1 C7 1.855(4) . ?
P1 Ag1 2.4219(10) 3_656 ?
P2 C13 1.839(4) . ?
P2 C19 1.843(4) . ?
P2 C27 1.850(4) . ?
N1 C25 1.103(6) . ?
N2 C26 1.142(7) . ?
C1 C6 1.526(5) . ?
C1 C2 1.550(5) . ?
C1 H1A 0.9667 . ?
C2 C3 1.519(6) . ?
C2 H2A 0.9556 . ?
C2 H2B 0.9805 . ?
C3 C4 1.504(7) . ?
C3 H3A 0.9421 . ?
C3 H3B 0.9641 . ?
C4 C5 1.532(8) . ?
C4 H4A 0.9532 . ?
C4 H4B 0.9741 . ?
C5 C6 1.530(6) . ?
C5 H5A 0.9725 . ?
C5 H5B 0.9600 . ?
C6 H6B 0.9681 . ?
C6 H6A 0.9480 . ?
C7 C12 1.524(6) . ?
C7 C8 1.526(6) . ?
C7 H7A 0.9800 . ?
C8 C9 1.525(6) . ?
C8 H8A 0.9672 . ?
C8 H8B 0.9469 . ?
C9 C10 1.478(7) . ?
C9 H9A 0.9575 . ?
C9 H9B 0.9608 . ?
C10 C11 1.497(8) . ?
C10 H10A 0.9682 . ?
C10 H10A 0.9600 . ?
C11 C12 1.561(6) . ?
C11 H11A 0.9624 . ?
C11 H11B 0.9428 . ?
C12 H12A 0.9472 . ?
C12 H12B 0.9751 . ?
C13 C14 1.525(5) . ?
C13 C18 1.541(5) . ?
C13 H13A 0.9523 . ?
C14 C15 1.531(6) . ?
C14 H14A 0.9546 . ?
C14 H14B 0.9784 . ?
C15 C16 1.492(6) . ?
C15 H15A 0.9337 . ?
C15 H15B 0.9857 . ?
C16 C17 1.520(7) . ?
C16 H16B 0.9537 . ?
C16 H16A 0.9670 . ?
C17 C18 1.509(7) . ?
C17 H17A 0.9737 . ?
C17 H17B 0.9640 . ?
C18 H18B 0.9698 . ?
C18 H18A 0.9465 . ?
C19 C24 1.526(5) . ?
C19 C20 1.533(5) . ?
C19 H19A 0.9603 . ?
C20 C21 1.524(6) . ?
C20 H20B 0.9676 . ?
C20 H20A 0.9500 . ?
C21 C22 1.509(7) . ?
C21 H21B 0.9568 . ?
C21 H21A 0.9593 . ?
C22 C23 1.518(7) . ?
C22 H22B 0.89(4) . ?
C22 H22A 1.01(3) . ?
C23 C24 1.506(6) . ?
C23 H23A 0.75(4) . ?
C23 H23B 1.11(4) . ?
C24 H24B 0.9515 . ?
C24 H24A 0.9661 . ?
C27 H27B 0.9596 . ?
C27 H27A 0.9597 . ?
C28 C28 1.366(15) 3 ?
C28 O1 1.481(7) . ?
C28 H28A 0.9601 . ?
C28 H28B 0.9599 . ?
C28 H28C 0.9599 . ?
O1 H1B 0.8500 . ?

loop_
_geom_torsion_atom_site_label_1
_geom_torsion_atom_site_label_2
_geom_torsion_atom_site_label_3
_geom_torsion_atom_site_label_4
_geom_torsion
_geom_torsion_site_symmetry_1
_geom_torsion_site_symmetry_2
_geom_torsion_site_symmetry_3
_geom_torsion_site_symmetry_4
_geom_torsion_publ_flag
P1 Ag1 P2 C13 26.27(17) 3_656 . . . ?
N1 Ag1 P2 C13 -153.45(17) . . . . ?
Ag1 Ag1 P2 C13 116.14(14) 3_656 . . . ?
P1 Ag1 P2 C19 149.73(13) 3_656 . . . ?
N1 Ag1 P2 C19 -29.98(16) . . . . ?
Ag1 Ag1 P2 C19 -120.40(12) 3_656 . . . ?
P1 Ag1 P2 C27 -92.82(15) 3_656 . . . ?
N1 Ag1 P2 C27 87.47(16) . . . . ?
Ag1 Ag1 P2 C27 -2.95(13) 3_656 . . . ?
P2 Ag1 N1 C25 7.8(10) . . . . ?
P1 Ag1 N1 C25 -172.0(9) 3_656 . . . ?
Ag1 Ag1 N1 C25 100.2(9) 3_656 . . . ?
C27 P1 C1 C6 -50.8(3) . . . . ?
C7 P1 C1 C6 62.4(3) . . . . ?
Ag1 P1 C1 C6 -173.2(2) 3_656 . . . ?
C27 P1 C1 C2 -177.4(3) . . . . ?
C7 P1 C1 C2 -64.2(3) . . . . ?
Ag1 P1 C1 C2 60.2(3) 3_656 . . . ?
C6 C1 C2 C3 55.7(4) . . . . ?
P1 C1 C2 C3 -174.4(3) . . . . ?
C1 C2 C3 C4 -54.2(5) . . . . ?
C2 C3 C4 C5 53.1(6) . . . . ?
C3 C4 C5 C6 -54.2(6) . . . . ?
C2 C1 C6 C5 -57.3(4) . . . . ?
P1 C1 C6 C5 175.2(3) . . . . ?
C4 C5 C6 C1 57.1(5) . . . . ?
C27 P1 C7 C12 -28.9(3) . . . . ?
C1 P1 C7 C12 -140.8(3) . . . . ?
Ag1 P1 C7 C12 88.9(3) 3_656 . . . ?
C27 P1 C7 C8 -151.4(3) . . . . ?
C1 P1 C7 C8 96.7(3) . . . . ?
Ag1 P1 C7 C8 -33.6(3) 3_656 . . . ?
C12 C7 C8 C9 57.1(5) . . . . ?
P1 C7 C8 C9 -177.9(3) . . . . ?
C7 C8 C9 C10 -55.9(6) . . . . ?
C8 C9 C10 C11 55.5(6) . . . . ?
C9 C10 C11 C12 -56.3(6) . . . . ?
C8 C7 C12 C11 -55.9(5) . . . . ?
P1 C7 C12 C11 -177.9(3) . . . . ?
C10 C11 C12 C7 55.7(6) . . . . ?
C19 P2 C13 C14 171.2(3) . . . . ?
C27 P2 C13 C14 61.3(3) . . . . ?
Ag1 P2 C13 C14 -63.0(3) . . . . ?
C19 P2 C13 C18 -67.3(3) . . . . ?
C27 P2 C13 C18 -177.2(3) . . . . ?
Ag1 P2 C13 C18 58.5(3) . . . . ?
C18 C13 C14 C15 55.7(4) . . . . ?
P2 C13 C14 C15 178.1(3) . . . . ?
C13 C14 C15 C16 -57.6(5) . . . . ?
C14 C15 C16 C17 55.4(5) . . . . ?
C15 C16 C17 C18 -54.1(6) . . . . ?
C16 C17 C18 C13 54.6(5) . . . . ?
C14 C13 C18 C17 -55.0(5) . . . . ?
P2 C13 C18 C17 -178.5(3) . . . . ?
C13 P2 C19 C24 90.3(3) . . . . ?
C27 P2 C19 C24 -160.0(3) . . . . ?
Ag1 P2 C19 C24 -37.1(3) . . . . ?
C13 P2 C19 C20 -40.4(3) . . . . ?
C27 P2 C19 C20 69.3(3) . . . . ?
Ag1 P2 C19 C20 -167.8(2) . . . . ?
C24 C19 C20 C21 55.1(4) . . . . ?
P2 C19 C20 C21 -172.6(3) . . . . ?
C19 C20 C21 C22 -55.6(5) . . . . ?
C20 C21 C22 C23 57.3(5) . . . . ?
C21 C22 C23 C24 -58.3(5) . . . . ?
C22 C23 C24 C19 57.9(5) . . . . ?
C20 C19 C24 C23 -56.8(4) . . . . ?
P2 C19 C24 C23 170.0(3) . . . . ?
Ag1 N1 C25 Ag2 16(4) . . . . ?
C26 Ag2 C25 N1 -74(100) . . . . ?
C25 Ag2 C26 N2 -119(100) . . . . ?
C1 P1 C27 P2 -74.8(2) . . . . ?
C7 P1 C27 P2 172.98(18) . . . . ?
Ag1 P1 C27 P2 54.4(2) 3_656 . . . ?
C13 P2 C27 P1 -155.33(19) . . . . ?
C19 P2 C27 P1 92.1(2) . . . . ?
Ag1 P2 C27 P1 -30.1(2) . . . . ?
